data_8102851
loop_
_publ_author_name
'Kai-Jun Mu'
'Rong Wang'
'Ke-Yi Hu'
'Li-Na Cui'
'Hao Liu'
'Qiong-Hua Jin'
'Cun-Lin Zhang'

_publ_section_title
;
 Crystal structure of bis(triphenylphosphine)-(acetato-O,O')silver(I)
 --- hydrate --- methanol (2:1:1), [Ag(PPh3)2(CH3COO)]2 &#x00B7; H2O
 &#x00B7; CH3OH
;
_journal_issue 4
_journal_name_full 'Zeitschrift f\"ur Kristallographie - New Crystal Structures'
_journal_page_first 645
_journal_volume 225
_journal_year 2010
_chemical_formula_moiety 'C38 H33 Ag O2 P2, 0.5(C H4 O), 0.5(H2 O)'
_chemical_formula_sum 'C38.5 H36 Ag O3 P2'
_chemical_formula_weight 716.48
_space_group_IT_number 15
_symmetry_cell_setting monoclinic
_symmetry_space_group_name_Hall '-C 2yc'
_symmetry_space_group_name_H-M 'C 1 2/c 1'
_atom_sites_solution_hydrogens geom
_atom_sites_solution_primary direct
_atom_sites_solution_secondary difmap
_audit_creation_method SHELXL-97
_cell_angle_alpha 90.00
_cell_angle_beta 105.449(2)
_cell_angle_gamma 90.00
_cell_formula_units_Z 16
_cell_length_a 44.2681(15)
_cell_length_b 13.2848(5)
_cell_length_c 24.9524(9)
_cell_measurement_temperature 296(2)
_cell_volume 14144.1(9)
_computing_molecular_graphics 'Bruker SHELXTL'
_computing_publication_material 'Bruker SHELXTL'
_computing_structure_refinement 'SHELXL-97 '
_computing_structure_solution 'SHELXS-97 '
_diffrn_ambient_temperature 296.0
_diffrn_measured_fraction_theta_full 0.978
_diffrn_measured_fraction_theta_max 0.978
_diffrn_measurement_device_type 'CCD area detector'
_diffrn_measurement_method 'phi and omega scans'
_diffrn_radiation_monochromator graphite
_diffrn_radiation_source 'fine-focus sealed tube'
_diffrn_radiation_type 'MO K\a'
_diffrn_radiation_wavelength 0.71073
_diffrn_reflns_av_R_equivalents 0.0690
_diffrn_reflns_av_sigmaI/netI 0.0839
_diffrn_reflns_limit_h_max 58
_diffrn_reflns_limit_h_min -56
_diffrn_reflns_limit_k_max 17
_diffrn_reflns_limit_k_min -17
_diffrn_reflns_limit_l_max 26
_diffrn_reflns_limit_l_min -32
_diffrn_reflns_number 52160
_diffrn_reflns_theta_full 27.89
_diffrn_reflns_theta_max 27.89
_diffrn_reflns_theta_min 2.24
_diffrn_source_current 30.0
_diffrn_source_power 1.5
_diffrn_source_voltage 50.0
_exptl_absorpt_coefficient_mu 0.695
_exptl_absorpt_correction_type none
_exptl_crystal_colour colourless
_exptl_crystal_density_diffrn 1.346
_exptl_crystal_density_method 'not measured'
_exptl_crystal_description block
_exptl_crystal_F_000 5888
_exptl_crystal_size_max 0.2
_exptl_crystal_size_mid 0.15
_exptl_crystal_size_min 0.1
_refine_diff_density_max 0.673
_refine_diff_density_min -0.676
_refine_diff_density_rms 0.075
_refine_ls_extinction_method none
_refine_ls_goodness_of_fit_ref 1.028
_refine_ls_hydrogen_treatment mixed
_refine_ls_matrix_type full
_refine_ls_number_parameters 812
_refine_ls_number_reflns 16529
_refine_ls_number_restraints 5
_refine_ls_restrained_S_all 1.341
_refine_ls_R_factor_all 0.1335
_refine_ls_R_factor_gt 0.0669
_refine_ls_shift/su_max 0.001
_refine_ls_shift/su_mean 0.000
_refine_ls_structure_factor_coef Fsqd
_refine_ls_weighting_details
;
calc w=1/[\s^2^(Fo^2^)+(0.0453P)^2^+24.6170P] where P=(Fo^2^+2Fc^2^)/3
;
_refine_ls_weighting_scheme calc
_refine_ls_wR_factor_gt 0.1230
_refine_ls_wR_factor_ref 0.1430
_reflns_number_gt 8979
_reflns_number_total 16529
_reflns_threshold_expression >2sigma(I)
_cod_data_source_file 1267-3187.cff
_cod_data_source_block 081128_0M
_cod_depositor_comments
;
The following automatic conversions were performed:
'_symmetry_cell_setting' value 'Monoclinic' changed to 'monoclinic'
according to '/home/saulius/struct/CIF-dictionaries/cif_core.dic'
dictionary named 'cif_core.dic' version 2.4.1 from 2010-06-29.

Automatic conversion script
Id: cif_fix_enum 1555 2011-01-17 13:19:09Z saulius 

2017-03-10
Z value and formula fixed to values more according to usual
chemical conventions.                 miguel
;
_cod_original_formula_sum 'C77 H72 Ag2 O6 P4'
_cod_original_formula_weight 1432.97
_cod_original_formula_moiety '2(C38 H33 Ag O2 P2), C H4 O, H2 O'
_cod_original_formula_units_Z 8
_cod_database_code 8102851

loop_
_space_group_symop_id
_space_group_symop_operation_xyz
1 'x, y, z'
2 '-x, y, -z+1/2'
3 'x+1/2, y+1/2, z'
4 '-x+1/2, y+1/2, -z+1/2'
5 '-x, -y, -z'
6 'x, -y, z-1/2'
7 '-x+1/2, -y+1/2, -z'
8 'x+1/2, -y+1/2, z-1/2'

loop_
_atom_site_label
_atom_site_type_symbol
_atom_site_fract_x
_atom_site_fract_y
_atom_site_fract_z
_atom_site_U_iso_or_equiv
_atom_site_adp_type
_atom_site_occupancy
_atom_site_symmetry_multiplicity
_atom_site_calc_flag
_atom_site_refinement_flags
_atom_site_disorder_assembly
_atom_site_disorder_group
Ag1 Ag 0.370857(12) 1.01946(4) 0.01662(2) 0.05271(16) Uani 1 1 d . . .
Ag2 Ag 0.384190(12) 0.62947(4) 0.26645(2) 0.05087(16) Uani 1 1 d . . .
P1 P 0.42531(4) 1.01715(13) 0.01859(7) 0.0467(4) Uani 1 1 d D . .
P3 P 0.32797(4) 0.62998(13) 0.25752(7) 0.0491(4) Uani 1 1 d . . .
P2 P 0.32719(4) 0.93210(13) -0.04792(7) 0.0466(4) Uani 1 1 d . . .
P4 P 0.42475(4) 0.52981(12) 0.32973(7) 0.0465(4) Uani 1 1 d . . .
C6 C 0.42288(15) 0.8101(5) 0.0054(3) 0.0498(16) Uani 1 1 d . . .
H6 H 0.4017 0.8212 -0.0112 0.060 Uiso 1 1 calc R . .
C1 C 0.44210(14) 0.8906(4) 0.0266(3) 0.0424(15) Uani 1 1 d . . .
C5 C 0.43457(18) 0.7140(5) 0.0084(3) 0.0602(19) Uani 1 1 d . . .
H5 H 0.4213 0.6605 -0.0061 0.072 Uiso 1 1 calc R . .
C2 C 0.47319(16) 0.8725(5) 0.0512(3) 0.0604(19) Uani 1 1 d . . .
H2 H 0.4865 0.9256 0.0660 0.073 Uiso 1 1 calc R . .
C4 C 0.46580(19) 0.6966(6) 0.0329(3) 0.068(2) Uani 1 1 d . . .
H4 H 0.4738 0.6316 0.0350 0.082 Uiso 1 1 calc R . .
C3 C 0.48490(18) 0.7759(6) 0.0541(3) 0.070(2) Uani 1 1 d . . .
H3 H 0.5061 0.7646 0.0707 0.084 Uiso 1 1 calc R . .
C13 C 0.45239(15) 1.0908(5) 0.0714(3) 0.0527(17) Uani 1 1 d . . .
C18 C 0.47765(16) 1.1427(5) 0.0629(3) 0.0621(19) Uani 1 1 d . . .
H18 H 0.4810 1.1436 0.0277 0.074 Uiso 1 1 calc R . .
C12 C 0.44597(16) 0.9999(5) -0.0792(3) 0.0564(18) Uani 1 1 d . . .
H12 H 0.4549 0.9388 -0.0651 0.068 Uiso 1 1 calc R . .
C7 C 0.43147(14) 1.0586(5) -0.0472(3) 0.0477(16) Uani 1 1 d . . .
C8 C 0.41831(18) 1.1493(5) -0.0699(4) 0.069(2) Uani 1 1 d . . .
H8 H 0.4082 1.1901 -0.0498 0.082 Uiso 1 1 calc R . .
C19 C 0.28816(14) 0.9545(5) -0.0389(3) 0.0496(16) Uani 1 1 d . . .
C20 C 0.26556(16) 0.8802(6) -0.0444(3) 0.072(2) Uani 1 1 d . . .
H20 H 0.2700 0.8145 -0.0528 0.086 Uiso 1 1 calc R . .
C24 C 0.28126(17) 1.0498(6) -0.0249(4) 0.073(2) Uani 1 1 d . . .
H24 H 0.2964 1.1000 -0.0194 0.088 Uiso 1 1 calc R . .
C29 C 0.3452(2) 0.6596(7) 0.0255(4) 0.085(3) Uani 1 1 d . . .
H29 H 0.3510 0.6365 0.0620 0.102 Uiso 1 1 calc R . .
C30 C 0.34081(17) 0.7608(6) 0.0151(3) 0.068(2) Uani 1 1 d . . .
H30 H 0.3436 0.8058 0.0446 0.081 Uiso 1 1 calc R . .
C25 C 0.33225(14) 0.7965(5) -0.0390(3) 0.0503(17) Uani 1 1 d . . .
C23 C 0.2515(2) 1.0718(7) -0.0187(4) 0.093(3) Uani 1 1 d . . .
H23 H 0.2468 1.1373 -0.0105 0.112 Uiso 1 1 calc R . .
C22 C 0.22950(18) 0.9993(7) -0.0246(4) 0.083(3) Uani 1 1 d . . .
H22 H 0.2098 1.0143 -0.0200 0.100 Uiso 1 1 calc R . .
C31 C 0.32330(15) 0.9554(5) -0.1212(3) 0.0488(16) Uani 1 1 d . . .
C33 C 0.3476(2) 1.0085(6) -0.1922(4) 0.077(2) Uani 1 1 d . . .
H33 H 0.3655 1.0285 -0.2021 0.093 Uiso 1 1 calc R . .
C32 C 0.34920(17) 0.9879(6) -0.1377(3) 0.068(2) Uani 1 1 d . . .
H32 H 0.3682 0.9960 -0.1110 0.081 Uiso 1 1 calc R . .
C34 C 0.3203(2) 0.9996(6) -0.2312(4) 0.077(2) Uani 1 1 d . . .
H34 H 0.3190 1.0159 -0.2680 0.093 Uiso 1 1 calc R . .
C69 C 0.42725(15) 0.5490(5) 0.4035(3) 0.0482(16) Uani 1 1 d . . .
C74 C 0.45534(17) 0.5563(5) 0.4440(3) 0.0628(19) Uani 1 1 d . . .
H74 H 0.4741 0.5450 0.4348 0.075 Uiso 1 1 calc R . .
C70 C 0.39981(18) 0.5672(5) 0.4185(3) 0.064(2) Uani 1 1 d . . .
H70 H 0.3807 0.5645 0.3916 0.077 Uiso 1 1 calc R . .
C73 C 0.4559(2) 0.5800(6) 0.4978(4) 0.084(3) Uani 1 1 d . . .
H73 H 0.4751 0.5850 0.5245 0.101 Uiso 1 1 calc R . .
C72 C 0.4288(3) 0.5964(7) 0.5125(4) 0.086(3) Uani 1 1 d . . .
H72 H 0.4295 0.6122 0.5491 0.103 Uiso 1 1 calc R . .
C71 C 0.4006(2) 0.5895(7) 0.4731(4) 0.083(3) Uani 1 1 d . . .
H71 H 0.3820 0.5997 0.4831 0.100 Uiso 1 1 calc R . .
C58 C 0.4137(2) 0.3630(6) 0.2624(4) 0.079(2) Uani 1 1 d . . .
H58 H 0.4161 0.4079 0.2353 0.095 Uiso 1 1 calc R . .
C57 C 0.41638(15) 0.3970(5) 0.3162(3) 0.0501(16) Uani 1 1 d . . .
C59 C 0.4073(2) 0.2619(7) 0.2490(4) 0.098(3) Uani 1 1 d . . .
H59 H 0.4057 0.2394 0.2131 0.118 Uiso 1 1 calc R . .
C62 C 0.41214(19) 0.3288(6) 0.3548(3) 0.075(2) Uani 1 1 d . . .
H62 H 0.4136 0.3498 0.3910 0.090 Uiso 1 1 calc R . .
C63 C 0.46537(15) 0.5415(5) 0.3270(3) 0.0514(17) Uani 1 1 d . . .
C68 C 0.48591(18) 0.4605(6) 0.3361(4) 0.077(2) Uani 1 1 d . . .
H68 H 0.4788 0.3968 0.3422 0.092 Uiso 1 1 calc R . .
C64 C 0.47610(18) 0.6346(6) 0.3167(3) 0.068(2) Uani 1 1 d . . .
H64 H 0.4625 0.6892 0.3090 0.082 Uiso 1 1 calc R . .
C67 C 0.51697(19) 0.4736(7) 0.3362(4) 0.085(3) Uani 1 1 d . . .
H67 H 0.5306 0.4190 0.3423 0.102 Uiso 1 1 calc R . .
C45 C 0.30392(15) 0.7191(5) 0.2085(3) 0.0492(16) Uani 1 1 d . . .
C50 C 0.27446(17) 0.7491(6) 0.2115(3) 0.069(2) Uani 1 1 d . . .
H50 H 0.2663 0.7232 0.2394 0.082 Uiso 1 1 calc R . .
C51 C 0.31199(15) 0.5057(5) 0.2360(3) 0.0501(16) Uani 1 1 d . . .
C56 C 0.28597(19) 0.4882(6) 0.1927(3) 0.076(2) Uani 1 1 d . . .
H56 H 0.2757 0.5420 0.1718 0.091 Uiso 1 1 calc R . .
C52 C 0.32726(19) 0.4222(6) 0.2648(3) 0.070(2) Uani 1 1 d . . .
H52 H 0.3454 0.4319 0.2934 0.084 Uiso 1 1 calc R . .
C39 C 0.31665(15) 0.6529(5) 0.3218(3) 0.0508(17) Uani 1 1 d . . .
C44 C 0.29363(18) 0.5990(6) 0.3374(3) 0.068(2) Uani 1 1 d . . .
H44 H 0.2829 0.5482 0.3144 0.082 Uiso 1 1 calc R . .
C11 C 0.44732(19) 1.0306(6) -0.1315(3) 0.067(2) Uani 1 1 d . . .
H11 H 0.4573 0.9902 -0.1520 0.081 Uiso 1 1 calc R . .
C10 C 0.4342(2) 1.1194(6) -0.1532(3) 0.076(2) Uani 1 1 d . . .
H10 H 0.4348 1.1391 -0.1886 0.091 Uiso 1 1 calc R . .
C9 C 0.4200(2) 1.1796(6) -0.1222(4) 0.080(3) Uani 1 1 d . . .
H9 H 0.4116 1.2412 -0.1364 0.096 Uiso 1 1 calc R . .
C17 C 0.49823(19) 1.1936(6) 0.1059(4) 0.082(3) Uani 1 1 d . . .
H17 H 0.5152 1.2287 0.0997 0.098 Uiso 1 1 calc R . .
C14 C 0.4474(2) 1.0916(7) 0.1238(4) 0.089(3) Uani 1 1 d . . .
H14 H 0.4301 1.0588 0.1300 0.106 Uiso 1 1 calc R . .
C15 C 0.4683(3) 1.1415(8) 0.1671(4) 0.113(4) Uani 1 1 d . . .
H15 H 0.4653 1.1408 0.2026 0.135 Uiso 1 1 calc R . .
C16 C 0.4933(2) 1.1914(7) 0.1575(5) 0.101(3) Uani 1 1 d . . .
H16 H 0.5072 1.2245 0.1867 0.121 Uiso 1 1 calc R . .
C21 C 0.23646(18) 0.9032(7) -0.0375(4) 0.085(3) Uani 1 1 d . . .
H21 H 0.2214 0.8530 -0.0416 0.102 Uiso 1 1 calc R . .
C26 C 0.32902(19) 0.7296(6) -0.0824(4) 0.075(2) Uani 1 1 d . . .
H26 H 0.3240 0.7523 -0.1189 0.090 Uiso 1 1 calc R . .
C28 C 0.3413(2) 0.5936(7) -0.0168(5) 0.089(3) Uani 1 1 d . . .
H28 H 0.3440 0.5251 -0.0094 0.106 Uiso 1 1 calc R . .
C27 C 0.3334(2) 0.6269(7) -0.0704(5) 0.094(3) Uani 1 1 d . . .
H27 H 0.3308 0.5808 -0.0993 0.112 Uiso 1 1 calc R . .
C36 C 0.29595(19) 0.9452(7) -0.1619(4) 0.085(3) Uani 1 1 d . . .
H36 H 0.2780 0.9234 -0.1526 0.101 Uiso 1 1 calc R . .
C35 C 0.2945(2) 0.9669(8) -0.2169(4) 0.103(3) Uani 1 1 d . . .
H35 H 0.2757 0.9589 -0.2442 0.124 Uiso 1 1 calc R . .
C53 C 0.3161(2) 0.3249(6) 0.2518(4) 0.076(2) Uani 1 1 d . . .
H53 H 0.3265 0.2704 0.2719 0.092 Uiso 1 1 calc R . .
C54 C 0.2899(2) 0.3102(7) 0.2096(4) 0.079(3) Uani 1 1 d . . .
H54 H 0.2822 0.2454 0.2010 0.095 Uiso 1 1 calc R . .
C55 C 0.2748(2) 0.3905(7) 0.1797(4) 0.096(3) Uani 1 1 d . . .
H55 H 0.2570 0.3798 0.1505 0.115 Uiso 1 1 calc R . .
C49 C 0.25711(19) 0.8162(6) 0.1741(4) 0.077(2) Uani 1 1 d . . .
H49 H 0.2373 0.8351 0.1765 0.092 Uiso 1 1 calc R . .
C46 C 0.31540(19) 0.7596(6) 0.1674(3) 0.074(2) Uani 1 1 d . . .
H46 H 0.3351 0.7404 0.1645 0.089 Uiso 1 1 calc R . .
C48 C 0.2688(2) 0.8553(6) 0.1334(4) 0.079(2) Uani 1 1 d . . .
H48 H 0.2569 0.9002 0.1077 0.095 Uiso 1 1 calc R . .
C47 C 0.2980(2) 0.8290(7) 0.1300(4) 0.087(3) Uani 1 1 d . . .
H47 H 0.3063 0.8574 0.1028 0.105 Uiso 1 1 calc R . .
C42 C 0.3017(2) 0.6937(7) 0.4213(4) 0.087(3) Uani 1 1 d . . .
H42 H 0.2969 0.7066 0.4547 0.104 Uiso 1 1 calc R . .
C43 C 0.2864(2) 0.6200(6) 0.3867(4) 0.086(3) Uani 1 1 d . . .
H43 H 0.2708 0.5832 0.3965 0.103 Uiso 1 1 calc R . .
C40 C 0.33151(19) 0.7282(6) 0.3569(4) 0.075(2) Uani 1 1 d . . .
H40 H 0.3468 0.7662 0.3470 0.091 Uiso 1 1 calc R . .
C41 C 0.3244(2) 0.7489(7) 0.4061(4) 0.091(3) Uani 1 1 d . . .
H41 H 0.3349 0.8001 0.4290 0.109 Uiso 1 1 calc R . .
C66 C 0.52736(19) 0.5660(8) 0.3273(4) 0.084(3) Uani 1 1 d . . .
H66 H 0.5483 0.5749 0.3277 0.101 Uiso 1 1 calc R . .
C65 C 0.5074(2) 0.6467(7) 0.3178(4) 0.087(3) Uani 1 1 d . . .
H65 H 0.5149 0.7101 0.3120 0.104 Uiso 1 1 calc R . .
C60 C 0.4033(2) 0.1955(7) 0.2890(5) 0.098(3) Uani 1 1 d . . .
H60 H 0.3989 0.1281 0.2803 0.118 Uiso 1 1 calc R . .
C37 C 0.3444(2) 1.1116(7) 0.0926(4) 0.083(3) Uani 1 1 d . . .
C38 C 0.3261(3) 1.1521(8) 0.1315(4) 0.140(5) Uani 1 1 d . . .
H38A H 0.3090 1.1077 0.1313 0.211 Uiso 1 1 calc R . .
H38C H 0.3182 1.2178 0.1194 0.211 Uiso 1 1 calc R . .
H38B H 0.3397 1.1563 0.1686 0.211 Uiso 1 1 calc R . .
O2 O 0.34929(13) 1.1604(4) 0.0536(2) 0.0778(16) Uani 1 1 d D . .
O1 O 0.35440(16) 1.0222(5) 0.1013(2) 0.097(2) Uani 1 1 d . . .
O3 O 0.40316(13) 0.7732(4) 0.2268(2) 0.0734(15) Uani 1 1 d . . .
O4 O 0.39481(14) 0.6403(4) 0.1752(2) 0.0809(16) Uani 1 1 d . . .
C75 C 0.40311(16) 0.7280(6) 0.1832(3) 0.0560(18) Uani 1 1 d . . .
C61 C 0.4057(2) 0.2296(6) 0.3405(4) 0.101(3) Uani 1 1 d . . .
H61 H 0.4030 0.1848 0.3675 0.122 Uiso 1 1 calc R . .
C76 C 0.4133(2) 0.7855(7) 0.1384(3) 0.093(3) Uani 1 1 d . . .
H76B H 0.4157 0.7394 0.1101 0.139 Uiso 1 1 calc R . .
H76C H 0.4329 0.8184 0.1545 0.139 Uiso 1 1 calc R . .
H76A H 0.3977 0.8349 0.1221 0.139 Uiso 1 1 calc R . .
O5 O 0.3475(3) 1.3706(5) 0.0562(4) 0.154(3) Uani 1 1 d . . .
H5A H 0.3468 1.3091 0.0580 0.231 Uiso 1 1 calc RD . .
C77 C 0.3651(5) 1.4135(12) 0.1137(5) 0.256(11) Uani 1 1 d . . .
H77C H 0.3819 1.4562 0.1097 0.384 Uiso 1 1 calc R . .
H77A H 0.3736 1.3590 0.1385 0.384 Uiso 1 1 calc R . .
H77B H 0.3509 1.4517 0.1287 0.384 Uiso 1 1 calc R . .
O6W O 0.3929(3) 0.9836(5) 0.2117(3) 0.130(3) Uani 1 1 d D . .
H6WA H 0.381(3) 0.990(9) 0.179(2) 0.195 Uiso 1 1 d D . .
H6WB H 0.398(3) 0.922(3) 0.218(5) 0.195 Uiso 1 1 d D . .

loop_
_atom_site_aniso_label
_atom_site_aniso_U_11
_atom_site_aniso_U_22
_atom_site_aniso_U_33
_atom_site_aniso_U_23
_atom_site_aniso_U_13
_atom_site_aniso_U_12
Ag1 0.0405(3) 0.0594(3) 0.0584(4) -0.0094(3) 0.0136(3) -0.0009(2)
Ag2 0.0455(3) 0.0535(3) 0.0514(3) 0.0092(2) 0.0091(2) 0.0017(2)
P1 0.0363(9) 0.0483(10) 0.0532(11) -0.0056(8) 0.0081(8) -0.0024(8)
P3 0.0392(9) 0.0554(10) 0.0512(11) 0.0071(9) 0.0097(9) 0.0039(8)
P2 0.0345(9) 0.0521(10) 0.0522(11) -0.0043(8) 0.0094(8) 0.0006(8)
P4 0.0425(9) 0.0450(10) 0.0490(11) 0.0077(8) 0.0069(8) 0.0017(8)
C6 0.043(4) 0.059(4) 0.047(4) -0.004(3) 0.010(3) -0.006(3)
C1 0.040(3) 0.047(4) 0.040(4) 0.007(3) 0.011(3) -0.001(3)
C5 0.074(5) 0.050(4) 0.057(5) -0.006(3) 0.018(4) -0.007(4)
C2 0.051(4) 0.051(4) 0.072(5) 0.007(4) 0.002(4) -0.004(4)
C4 0.078(6) 0.057(5) 0.067(5) 0.007(4) 0.014(5) 0.017(4)
C3 0.050(4) 0.069(5) 0.082(6) 0.010(4) 0.002(4) 0.010(4)
C13 0.046(4) 0.051(4) 0.058(5) -0.015(3) 0.009(4) -0.004(3)
C18 0.052(4) 0.053(4) 0.079(6) -0.013(4) 0.014(4) -0.005(4)
C12 0.059(4) 0.052(4) 0.055(5) 0.009(3) 0.010(4) 0.003(3)
C7 0.036(3) 0.046(4) 0.055(4) 0.003(3) 0.003(3) -0.008(3)
C8 0.065(5) 0.054(5) 0.084(6) 0.008(4) 0.015(5) 0.006(4)
C19 0.038(3) 0.058(4) 0.052(4) 0.000(3) 0.012(3) 0.005(3)
C20 0.048(4) 0.076(5) 0.093(6) -0.010(4) 0.021(4) -0.012(4)
C24 0.056(5) 0.061(5) 0.109(7) -0.008(4) 0.035(5) 0.000(4)
C29 0.079(6) 0.085(7) 0.097(7) 0.032(6) 0.033(6) 0.009(5)
C30 0.066(5) 0.070(5) 0.071(6) 0.004(4) 0.024(4) -0.002(4)
C25 0.034(3) 0.049(4) 0.067(5) 0.002(4) 0.013(3) 0.000(3)
C23 0.076(6) 0.081(6) 0.139(9) -0.012(6) 0.058(6) 0.012(5)
C22 0.049(5) 0.106(7) 0.104(7) -0.004(6) 0.034(5) 0.014(5)
C31 0.044(4) 0.050(4) 0.050(4) -0.002(3) 0.008(3) 0.004(3)
C33 0.075(6) 0.104(7) 0.060(6) 0.001(5) 0.029(5) -0.003(5)
C32 0.051(4) 0.094(6) 0.059(5) -0.005(4) 0.015(4) 0.000(4)
C34 0.091(7) 0.084(6) 0.054(6) 0.005(4) 0.016(5) 0.005(5)
C69 0.049(4) 0.043(4) 0.050(4) 0.005(3) 0.008(4) -0.006(3)
C74 0.055(5) 0.072(5) 0.056(5) 0.001(4) 0.005(4) 0.004(4)
C70 0.059(5) 0.073(5) 0.061(5) -0.004(4) 0.018(4) -0.013(4)
C73 0.090(7) 0.093(7) 0.057(6) -0.003(5) -0.002(5) 0.001(5)
C72 0.111(8) 0.085(6) 0.063(6) -0.002(5) 0.028(6) -0.015(6)
C71 0.080(6) 0.097(7) 0.079(7) -0.004(5) 0.034(6) -0.017(5)
C58 0.095(7) 0.070(5) 0.074(6) -0.008(5) 0.025(5) -0.010(5)
C57 0.043(4) 0.046(4) 0.054(5) 0.000(3) 0.001(3) -0.003(3)
C59 0.114(8) 0.081(7) 0.096(8) -0.033(6) 0.022(6) -0.002(6)
C62 0.096(6) 0.056(5) 0.063(5) 0.006(4) 0.003(5) -0.010(4)
C63 0.045(4) 0.058(4) 0.050(4) 0.005(3) 0.011(3) -0.003(3)
C68 0.055(5) 0.071(5) 0.105(7) 0.017(5) 0.019(5) 0.011(4)
C64 0.066(5) 0.061(5) 0.081(6) 0.000(4) 0.024(5) -0.006(4)
C67 0.055(5) 0.095(7) 0.102(7) 0.008(6) 0.017(5) 0.014(5)
C45 0.043(4) 0.051(4) 0.048(4) 0.001(3) 0.003(3) 0.004(3)
C50 0.055(4) 0.070(5) 0.081(6) 0.022(4) 0.019(4) 0.011(4)
C51 0.043(4) 0.055(4) 0.053(4) -0.002(3) 0.014(3) 0.005(3)
C56 0.073(6) 0.071(5) 0.071(6) -0.010(4) -0.001(5) 0.006(5)
C52 0.066(5) 0.071(5) 0.070(6) 0.006(4) 0.013(4) 0.005(4)
C39 0.047(4) 0.049(4) 0.055(5) 0.002(3) 0.011(3) 0.002(3)
C44 0.078(5) 0.064(5) 0.069(5) -0.007(4) 0.029(5) -0.017(4)
C11 0.083(6) 0.068(5) 0.053(5) 0.005(4) 0.020(4) -0.010(4)
C10 0.080(6) 0.074(6) 0.061(5) 0.017(5) -0.003(5) -0.027(5)
C9 0.080(6) 0.058(5) 0.089(7) 0.031(5) -0.004(5) 0.000(5)
C17 0.064(5) 0.068(5) 0.104(8) -0.019(5) 0.005(5) -0.019(4)
C14 0.088(6) 0.101(7) 0.077(7) -0.023(5) 0.021(6) -0.029(5)
C15 0.141(10) 0.120(9) 0.069(7) -0.032(6) 0.014(7) -0.028(8)
C16 0.096(8) 0.087(7) 0.094(8) -0.029(6) -0.018(6) -0.022(6)
C21 0.049(5) 0.098(7) 0.114(7) -0.006(6) 0.028(5) -0.016(5)
C26 0.090(6) 0.058(5) 0.074(6) -0.005(4) 0.016(5) 0.011(4)
C28 0.089(7) 0.056(5) 0.131(9) 0.022(6) 0.048(7) 0.013(5)
C27 0.110(8) 0.065(6) 0.108(8) -0.023(6) 0.032(7) 0.004(5)
C36 0.055(5) 0.128(8) 0.063(6) 0.015(5) 0.004(5) -0.014(5)
C35 0.078(7) 0.158(10) 0.056(6) 0.017(6) -0.011(5) -0.005(7)
C53 0.084(6) 0.056(5) 0.091(7) 0.002(5) 0.027(6) 0.007(5)
C54 0.083(6) 0.065(6) 0.097(7) -0.021(5) 0.037(6) -0.009(5)
C55 0.087(7) 0.088(7) 0.097(7) -0.034(6) 0.000(6) -0.011(6)
C49 0.061(5) 0.080(6) 0.084(6) 0.006(5) 0.010(5) 0.016(4)
C46 0.069(5) 0.091(6) 0.068(6) 0.024(5) 0.028(5) 0.026(5)
C48 0.084(6) 0.073(6) 0.066(6) 0.009(4) -0.004(5) 0.024(5)
C47 0.100(7) 0.098(7) 0.069(6) 0.030(5) 0.030(6) 0.024(6)
C42 0.125(8) 0.076(6) 0.072(6) -0.005(5) 0.050(6) 0.005(6)
C43 0.115(8) 0.075(6) 0.082(7) -0.004(5) 0.054(6) -0.020(5)
C40 0.076(5) 0.068(5) 0.090(6) -0.020(5) 0.035(5) -0.018(4)
C41 0.103(7) 0.087(6) 0.087(7) -0.037(5) 0.032(6) -0.006(6)
C66 0.053(5) 0.116(8) 0.085(7) -0.010(6) 0.024(5) -0.014(5)
C65 0.074(6) 0.084(6) 0.110(8) -0.001(5) 0.038(6) -0.029(5)
C60 0.104(8) 0.056(6) 0.123(9) -0.008(6) 0.009(7) 0.004(5)
C37 0.097(7) 0.085(7) 0.077(7) -0.027(5) 0.041(6) 0.007(5)
C38 0.212(13) 0.123(9) 0.129(9) -0.003(7) 0.121(10) 0.042(9)
O2 0.106(4) 0.065(3) 0.072(4) -0.004(3) 0.041(4) 0.002(3)
O1 0.141(6) 0.090(4) 0.073(4) 0.004(3) 0.053(4) 0.021(4)
O3 0.106(4) 0.064(3) 0.051(3) 0.001(3) 0.024(3) -0.007(3)
O4 0.099(4) 0.083(4) 0.068(4) -0.013(3) 0.037(3) -0.007(3)
C75 0.052(4) 0.066(5) 0.051(5) 0.009(4) 0.015(4) 0.004(4)
C61 0.138(9) 0.053(5) 0.099(8) 0.011(5) 0.009(7) -0.018(6)
C76 0.100(7) 0.116(7) 0.073(6) 0.018(5) 0.041(6) 0.010(6)
O5 0.227(10) 0.095(5) 0.149(8) 0.029(5) 0.064(7) 0.021(6)
C77 0.47(3) 0.186(16) 0.071(10) 0.020(10) -0.006(14) 0.006(18)
O6W 0.211(9) 0.080(4) 0.089(5) -0.008(4) 0.025(6) 0.021(5)

loop_
_atom_type_symbol
_atom_type_description
_atom_type_scat_dispersion_real
_atom_type_scat_dispersion_imag
_atom_type_scat_source
C C 0.0033 0.0016 'International Tables Vol C Tables 4.2.6.8 and 6.1.1.4'
H H 0.0000 0.0000 'International Tables Vol C Tables 4.2.6.8 and 6.1.1.4'
Ag Ag -0.8971 1.1015 'International Tables Vol C Tables 4.2.6.8 and 6.1.1.4'
O O 0.0106 0.0060 'International Tables Vol C Tables 4.2.6.8 and 6.1.1.4'
P P 0.1023 0.0942 'International Tables Vol C Tables 4.2.6.8 and 6.1.1.4'

loop_
_geom_angle_atom_site_label_1
_geom_angle_atom_site_label_2
_geom_angle_atom_site_label_3
_geom_angle
_geom_angle_site_symmetry_1
_geom_angle_site_symmetry_3
_geom_angle_publ_flag
P1 Ag1 P2 128.27(6) . . ?
P1 Ag1 O1 121.24(18) . . ?
P3 Ag2 P4 128.13(6) . . ?
P3 Ag2 O4 111.03(15) . . ?
P4 Ag2 O4 110.06(15) . . ?
C6 C1 P1 118.6(5) . . ?
C6 C5 H5 120.0 . . ?
C6 C5 C4 120.0(7) . . ?
C1 P1 Ag1 113.0(2) . . ?
C1 C6 H6 119.5 . . ?
C1 C2 H2 119.8 . . ?
C1 C2 C3 120.4(7) . . ?
C5 C6 H6 119.5 . . ?
C5 C6 C1 121.0(6) . . ?
C5 C4 H4 120.4 . . ?
C2 C1 P1 122.8(5) . . ?
C2 C1 C6 118.6(6) . . ?
C2 C3 H3 119.6 . . ?
C4 C5 H5 120.0 . . ?
C4 C3 C2 120.8(7) . . ?
C4 C3 H3 119.6 . . ?
C3 C2 H2 119.8 . . ?
C3 C4 C5 119.3(7) . . ?
C3 C4 H4 120.4 . . ?
C13 P1 Ag1 118.3(2) . . ?
C13 P1 C1 104.3(3) . . ?
C13 P1 C7 105.2(3) . . ?
C13 C18 H18 119.4 . . ?
C13 C18 C17 121.3(8) . . ?
C13 C14 H14 120.1 . . ?
C13 C14 C15 119.8(8) . . ?
C18 C13 P1 124.4(6) . . ?
C18 C13 C14 118.9(7) . . ?
C18 C17 H17 120.6 . . ?
C12 C7 P1 123.4(5) . . ?
C12 C7 C8 117.4(7) . . ?
C12 C11 H11 119.7 . . ?
C7 P1 Ag1 111.6(2) . . ?
C7 P1 C1 102.9(3) . . ?
C7 C12 H12 119.4 . . ?
C7 C8 H8 119.6 . . ?
C8 C7 P1 118.8(5) . . ?
C8 C9 H9 119.7 . . ?
C19 P2 Ag1 116.6(2) . . ?
C19 C20 H20 119.9 . . ?
C19 C24 H24 119.9 . . ?
C19 C24 C23 120.2(7) . . ?
C20 C19 P2 123.6(5) . . ?
C20 C21 H21 119.6 . . ?
C24 C19 P2 117.7(5) . . ?
C24 C19 C20 118.7(6) . . ?
C24 C23 H23 119.6 . . ?
C29 C30 H30 119.8 . . ?
C29 C30 C25 120.4(8) . . ?
C29 C28 H28 119.9 . . ?
C29 C28 C27 120.2(8) . . ?
C30 C29 H29 119.8 . . ?
C30 C25 P2 116.7(5) . . ?
C25 P2 Ag1 109.8(2) . . ?
C25 P2 C19 103.6(3) . . ?
C25 C30 H30 119.8 . . ?
C25 C26 H26 120.6 . . ?
C25 C26 C27 118.8(8) . . ?
C23 C24 H24 119.9 . . ?
C23 C22 H22 120.4 . . ?
C23 C22 C21 119.2(7) . . ?
C22 C23 C24 120.9(8) . . ?
C22 C23 H23 119.6 . . ?
C22 C21 C20 120.8(8) . . ?
C22 C21 H21 119.6 . . ?
C31 P2 Ag1 115.3(2) . . ?
C31 P2 C19 104.9(3) . . ?
C31 P2 C25 105.5(3) . . ?
C31 C32 H32 119.0 . . ?
C31 C36 H36 119.6 . . ?
C31 C36 C35 120.9(8) . . ?
C33 C32 C31 121.9(8) . . ?
C33 C32 H32 119.0 . . ?
C33 C34 H34 120.1 . . ?
C33 C34 C35 119.8(8) . . ?
C32 C31 P2 119.2(6) . . ?
C32 C33 H33 120.0 . . ?
C34 C33 H33 120.0 . . ?
C34 C33 C32 120.0(8) . . ?
C34 C35 C36 120.5(9) . . ?
C34 C35 H35 119.8 . . ?
C69 P4 Ag2 114.3(2) . . ?
C69 C74 H74 119.6 . . ?
C69 C70 H70 119.7 . . ?
C69 C70 C71 120.6(8) . . ?
C74 C69 P4 123.2(5) . . ?
C74 C69 C70 118.3(7) . . ?
C74 C73 H73 119.6 . . ?
C70 C69 P4 118.2(6) . . ?
C70 C71 H71 120.1 . . ?
C73 C74 C69 120.7(7) . . ?
C73 C74 H74 119.6 . . ?
C73 C72 H72 120.1 . . ?
C73 C72 C71 119.7(9) . . ?
C72 C73 C74 120.8(9) . . ?
C72 C73 H73 119.6 . . ?
C72 C71 C70 119.8(8) . . ?
C72 C71 H71 120.1 . . ?
C71 C70 H70 119.7 . . ?
C71 C72 H72 120.1 . . ?
C58 C57 P4 117.1(5) . . ?
C58 C59 H59 120.0 . . ?
C57 P4 Ag2 109.2(2) . . ?
C57 P4 C69 106.0(3) . . ?
C57 P4 C63 103.3(3) . . ?
C57 C58 H58 119.8 . . ?
C57 C58 C59 120.3(8) . . ?
C57 C62 H62 119.7 . . ?
C57 C62 C61 120.6(8) . . ?
C59 C58 H58 119.8 . . ?
C59 C60 H60 120.5 . . ?
C62 C57 P4 124.9(6) . . ?
C62 C57 C58 118.1(7) . . ?
C62 C61 H61 118.9 . . ?
C63 P4 Ag2 119.5(2) . . ?
C63 P4 C69 103.3(3) . . ?
C63 C68 H68 119.7 . . ?
C63 C64 H64 120.2 . . ?
C63 C64 C65 119.6(8) . . ?
C68 C63 P4 122.5(5) . . ?
C68 C67 H67 120.1 . . ?
C64 C63 P4 118.5(5) . . ?
C64 C63 C68 119.0(6) . . ?
C64 C65 H65 119.8 . . ?
C67 C68 C63 120.6(8) . . ?
C67 C68 H68 119.7 . . ?
C67 C66 H66 119.7 . . ?
C67 C66 C65 120.6(8) . . ?
C45 P3 Ag2 117.5(2) . . ?
C45 P3 C39 103.4(3) . . ?
C45 C50 H50 119.5 . . ?
C45 C46 H46 119.5 . . ?
C45 C46 C47 121.0(7) . . ?
C50 C45 P3 122.6(5) . . ?
C50 C49 H49 119.9 . . ?
C51 P3 Ag2 109.4(2) . . ?
C51 P3 C45 106.2(3) . . ?
C51 P3 C39 103.6(3) . . ?
C51 C56 H56 119.6 . . ?
C51 C56 C55 120.8(8) . . ?
C51 C52 H52 119.1 . . ?
C56 C51 P3 124.4(6) . . ?
C56 C51 C52 117.4(7) . . ?
C56 C55 H55 119.8 . . ?
C52 C51 P3 118.2(6) . . ?
C52 C53 H53 120.3 . . ?
C39 P3 Ag2 115.6(2) . . ?
C39 C44 H44 119.7 . . ?
C39 C40 H40 119.0 . . ?
C44 C39 P3 123.7(6) . . ?
C44 C43 H43 119.5 . . ?
C11 C12 H12 119.4 . . ?
C11 C12 C7 121.2(7) . . ?
C11 C10 H10 120.3 . . ?
C11 C10 C9 119.4(8) . . ?
C10 C11 C12 120.6(8) . . ?
C10 C11 H11 119.7 . . ?
C10 C9 C8 120.5(8) . . ?
C10 C9 H9 119.7 . . ?
C9 C8 C7 120.8(7) . . ?
C9 C8 H8 119.6 . . ?
C9 C10 H10 120.3 . . ?
C17 C18 H18 119.4 . . ?
C17 C16 C15 121.3(9) . . ?
C17 C16 H16 119.4 . . ?
C14 C13 P1 116.7(6) . . ?
C14 C15 H15 120.1 . . ?
C15 C14 H14 120.1 . . ?
C15 C16 H16 119.4 . . ?
C16 C17 C18 118.9(8) . . ?
C16 C17 H17 120.6 . . ?
C16 C15 C14 119.9(9) . . ?
C16 C15 H15 120.1 . . ?
C21 C20 C19 120.2(7) . . ?
C21 C20 H20 119.9 . . ?
C21 C22 H22 120.4 . . ?
C26 C25 P2 124.0(6) . . ?
C26 C25 C30 119.3(7) . . ?
C26 C27 H27 119.6 . . ?
C28 C29 H29 119.8 . . ?
C28 C29 C30 120.5(9) . . ?
C28 C27 C26 120.7(8) . . ?
C28 C27 H27 119.6 . . ?
C27 C26 H26 120.6 . . ?
C27 C28 H28 119.9 . . ?
C36 C31 P2 124.0(5) . . ?
C36 C31 C32 116.8(7) . . ?
C36 C35 H35 119.8 . . ?
C35 C34 H34 120.1 . . ?
C35 C36 H36 119.6 . . ?
C53 C52 C51 121.8(8) . . ?
C53 C52 H52 119.1 . . ?
C53 C54 H54 119.9 . . ?
C53 C54 C55 120.2(8) . . ?
C54 C53 C52 119.4(8) . . ?
C54 C53 H53 120.3 . . ?
C54 C55 C56 120.5(9) . . ?
C54 C55 H55 119.8 . . ?
C55 C56 H56 119.6 . . ?
C55 C54 H54 119.9 . . ?
C49 C50 C45 121.0(7) . . ?
C49 C50 H50 119.5 . . ?
C49 C48 H48 119.8 . . ?
C49 C48 C47 120.3(8) . . ?
C46 C45 P3 119.3(5) . . ?
C46 C45 C50 118.1(6) . . ?
C46 C47 H47 120.2 . . ?
C48 C49 C50 120.1(8) . . ?
C48 C49 H49 119.9 . . ?
C48 C47 C46 119.5(8) . . ?
C48 C47 H47 120.2 . . ?
C47 C46 H46 119.5 . . ?
C47 C48 H48 119.8 . . ?
C42 C43 C44 121.0(8) . . ?
C42 C43 H43 119.5 . . ?
C42 C41 H41 120.1 . . ?
C43 C44 C39 120.6(7) . . ?
C43 C44 H44 119.7 . . ?
C43 C42 H42 120.5 . . ?
C43 C42 C41 119.1(8) . . ?
C40 C39 P3 118.9(5) . . ?
C40 C39 C44 117.5(7) . . ?
C40 C41 C42 119.9(8) . . ?
C40 C41 H41 120.1 . . ?
C41 C42 H42 120.5 . . ?
C41 C40 C39 122.0(7) . . ?
C41 C40 H40 119.0 . . ?
C66 C67 C68 119.7(8) . . ?
C66 C67 H67 120.1 . . ?
C66 C65 C64 120.5(8) . . ?
C66 C65 H65 119.8 . . ?
C65 C64 H64 120.2 . . ?
C65 C66 H66 119.7 . . ?
C60 C59 C58 119.9(9) . . ?
C60 C59 H59 120.0 . . ?
C60 C61 C62 122.1(9) . . ?
C60 C61 H61 118.9 . . ?
C37 C38 H38A 109.5 . . ?
C37 C38 H38C 109.5 . . ?
C37 C38 H38B 109.5 . . ?
C37 O2 Ag1 93.7(5) . . ?
C37 O1 Ag1 92.1(5) . . ?
H38A C38 H38C 109.5 . . ?
H38A C38 H38B 109.5 . . ?
H38C C38 H38B 109.5 . . ?
O2 Ag1 P1 120.26(14) . . ?
O2 Ag1 P2 107.30(15) . . ?
O2 Ag1 O1 53.57(19) . . ?
O2 C37 C38 123.6(9) . . ?
O2 C37 O1 120.1(7) . . ?
O1 Ag1 P2 102.32(17) . . ?
O1 C37 C38 116.3(9) . . ?
O3 Ag2 P3 114.84(14) . . ?
O3 Ag2 P4 114.83(14) . . ?
O3 Ag2 O4 52.82(18) . . ?
O3 C75 C76 118.1(7) . . ?
O4 C75 O3 122.4(7) . . ?
O4 C75 C76 119.5(7) . . ?
C75 O3 Ag2 93.2(4) . . ?
C75 O4 Ag2 91.5(4) . . ?
C75 C76 H76B 109.5 . . ?
C75 C76 H76C 109.5 . . ?
C75 C76 H76A 109.5 . . ?
C61 C62 H62 119.7 . . ?
C61 C60 C59 119.0(9) . . ?
C61 C60 H60 120.5 . . ?
H76B C76 H76C 109.5 . . ?
H76B C76 H76A 109.5 . . ?
H76C C76 H76A 109.5 . . ?
O5 C77 H77C 109.5 . . ?
O5 C77 H77A 109.5 . . ?
O5 C77 H77B 109.5 . . ?
C77 O5 H5A 109.5 . . ?
H77C C77 H77A 109.5 . . ?
H77C C77 H77B 109.5 . . ?
H77A C77 H77B 109.5 . . ?
H6WA O6W H6WB 109(6) . . ?

loop_
_geom_bond_atom_site_label_1
_geom_bond_atom_site_label_2
_geom_bond_distance
_geom_bond_site_symmetry_2
_geom_bond_publ_flag
Ag1 P1 2.3981(16) . ?
Ag1 P2 2.4532(18) . ?
Ag1 O2 2.395(5) . ?
Ag1 O1 2.413(5) . ?
Ag2 P3 2.4389(17) . ?
Ag2 P4 2.4412(18) . ?
Ag2 O3 2.403(5) . ?
Ag2 O4 2.450(5) . ?
P1 C1 1.827(6) . ?
P1 C13 1.814(7) . ?
P1 C7 1.821(7) . ?
P3 C45 1.827(7) . ?
P3 C51 1.820(7) . ?
P3 C39 1.829(7) . ?
P2 C19 1.825(6) . ?
P2 C25 1.822(7) . ?
P2 C31 1.817(7) . ?
P4 C69 1.832(7) . ?
P4 C57 1.816(6) . ?
P4 C63 1.824(6) . ?
C6 H6 0.9300 . ?
C6 C1 1.381(8) . ?
C6 C5 1.373(9) . ?
C1 C2 1.371(9) . ?
C5 H5 0.9300 . ?
C5 C4 1.374(10) . ?
C2 H2 0.9300 . ?
C2 C3 1.378(9) . ?
C4 H4 0.9300 . ?
C4 C3 1.366(10) . ?
C3 H3 0.9300 . ?
C13 C18 1.377(9) . ?
C13 C14 1.383(10) . ?
C18 H18 0.9300 . ?
C18 C17 1.384(10) . ?
C12 H12 0.9300 . ?
C12 C7 1.389(9) . ?
C12 C11 1.383(9) . ?
C7 C8 1.391(9) . ?
C8 H8 0.9300 . ?
C8 C9 1.385(10) . ?
C19 C20 1.386(9) . ?
C19 C24 1.370(9) . ?
C20 H20 0.9300 . ?
C20 C21 1.379(10) . ?
C24 H24 0.9300 . ?
C24 C23 1.395(10) . ?
C29 H29 0.9300 . ?
C29 C30 1.374(10) . ?
C29 C28 1.346(12) . ?
C30 H30 0.9300 . ?
C30 C25 1.386(9) . ?
C25 C26 1.377(9) . ?
C23 H23 0.9300 . ?
C23 C22 1.351(11) . ?
C22 H22 0.9300 . ?
C22 C21 1.371(11) . ?
C31 C32 1.386(9) . ?
C31 C36 1.363(10) . ?
C33 H33 0.9300 . ?
C33 C32 1.369(10) . ?
C33 C34 1.343(11) . ?
C32 H32 0.9300 . ?
C34 H34 0.9300 . ?
C34 C35 1.354(12) . ?
C69 C74 1.382(9) . ?
C69 C70 1.384(9) . ?
C74 H74 0.9300 . ?
C74 C73 1.371(10) . ?
C70 H70 0.9300 . ?
C70 C71 1.387(10) . ?
C73 H73 0.9300 . ?
C73 C72 1.363(12) . ?
C72 H72 0.9300 . ?
C72 C71 1.372(12) . ?
C71 H71 0.9300 . ?
C58 H58 0.9300 . ?
C58 C57 1.391(10) . ?
C58 C59 1.394(11) . ?
C57 C62 1.371(9) . ?
C59 H59 0.9300 . ?
C59 C60 1.378(12) . ?
C62 H62 0.9300 . ?
C62 C61 1.374(11) . ?
C63 C68 1.388(9) . ?
C63 C64 1.373(9) . ?
C68 H68 0.9300 . ?
C68 C67 1.385(10) . ?
C64 H64 0.9300 . ?
C64 C65 1.389(10) . ?
C67 H67 0.9300 . ?
C67 C66 1.349(11) . ?
C45 C50 1.385(9) . ?
C45 C46 1.370(9) . ?
C50 H50 0.9300 . ?
C50 C49 1.370(10) . ?
C51 C56 1.373(10) . ?
C51 C52 1.395(9) . ?
C56 H56 0.9300 . ?
C56 C55 1.395(11) . ?
C52 H52 0.9300 . ?
C52 C53 1.391(10) . ?
C39 C44 1.383(9) . ?
C39 C40 1.375(9) . ?
C44 H44 0.9300 . ?
C44 C43 1.381(10) . ?
C11 H11 0.9300 . ?
C11 C10 1.362(10) . ?
C10 H10 0.9300 . ?
C10 C9 1.374(11) . ?
C9 H9 0.9300 . ?
C17 H17 0.9300 . ?
C17 C16 1.363(12) . ?
C14 H14 0.9300 . ?
C14 C15 1.390(12) . ?
C15 H15 0.9300 . ?
C15 C16 1.364(13) . ?
C16 H16 0.9300 . ?
C21 H21 0.9300 . ?
C26 H26 0.9300 . ?
C26 C27 1.399(11) . ?
C28 H28 0.9300 . ?
C28 C27 1.363(12) . ?
C27 H27 0.9300 . ?
C36 H36 0.9300 . ?
C36 C35 1.389(11) . ?
C35 H35 0.9300 . ?
C53 H53 0.9300 . ?
C53 C54 1.358(11) . ?
C54 H54 0.9300 . ?
C54 C55 1.369(12) . ?
C55 H55 0.9300 . ?
C49 H49 0.9300 . ?
C49 C48 1.361(11) . ?
C46 H46 0.9300 . ?
C46 C47 1.389(10) . ?
C48 H48 0.9300 . ?
C48 C47 1.364(11) . ?
C47 H47 0.9300 . ?
C42 H42 0.9300 . ?
C42 C43 1.360(11) . ?
C42 C41 1.376(11) . ?
C43 H43 0.9300 . ?
C40 H40 0.9300 . ?
C40 C41 1.374(10) . ?
C41 H41 0.9300 . ?
C66 H66 0.9300 . ?
C66 C65 1.368(12) . ?
C65 H65 0.9300 . ?
C60 H60 0.9300 . ?
C60 C61 1.340(12) . ?
C37 C38 1.519(11) . ?
C37 O2 1.235(10) . ?
C37 O1 1.266(10) . ?
C38 H38A 0.9600 . ?
C38 H38C 0.9600 . ?
C38 H38B 0.9600 . ?
O3 C75 1.241(8) . ?
O4 C75 1.222(8) . ?
C75 C76 1.520(9) . ?
C61 H61 0.9300 . ?
C76 H76B 0.9600 . ?
C76 H76C 0.9600 . ?
C76 H76A 0.9600 . ?
O5 H5A 0.8200 . ?
O5 C77 1.548(15) . ?
C77 H77C 0.9600 . ?
C77 H77A 0.9600 . ?
C77 H77B 0.9600 . ?
O6W H6WA 0.85(3) . ?
O6W H6WB 0.85(3) . ?
